data_9011066
loop_
_publ_author_name
'Prakash, A.'

_publ_section_title
;
 Refinement of the crystal structure of anthraquinone
;
_journal_name_full 'Acta Crystallographica'
_journal_page_first 439
_journal_page_last 440
_journal_paper_doi 10.1107/S0365110X67000878
_journal_volume 22
_journal_year 1967
_chemical_formula_sum 'C7 H4 O'
_chemical_name_mineral Hoelite
_space_group_IT_number 14
_symmetry_space_group_name_Hall '-P 2yab'
_symmetry_space_group_name_H-M 'P 1 21/a 1'
_cell_angle_alpha 90
_cell_angle_beta 102.72
_cell_angle_gamma 90
_cell_length_a 15.810
_cell_length_b 3.942
_cell_length_c 7.895
_cell_formula_units_Z 4
_cell_volume 479.964
_database_code_amcsd 0009309
_exptl_crystal_density_diffrn 1.441
_cod_original_formula_sum 'C7 O H4'
_cod_database_code 9011066

loop_
_space_group_symop_operation_xyz
x,y,z
1/2+x,1/2-y,z
1/2-x,1/2+y,-z
-x,-y,-z

loop_
_atom_site_aniso_label
_atom_site_aniso_U_11
_atom_site_aniso_U_22
_atom_site_aniso_U_33
_atom_site_aniso_U_12
_atom_site_aniso_U_13
_atom_site_aniso_U_23
C1 0.60245 0.50383 0.48675 0.09239 -0.01203 -0.03999
C2 0.55425 0.60223 0.41464 0.12627 0.15042 -0.02461
C3 0.38557 0.34087 0.50177 0.06776 0.18051 0.00000
C4 0.31327 0.38417 0.49877 0.10163 0.24669 0.04921
C5 0.39762 0.51013 0.65801 -0.05852 0.31889 0.07075
C6 0.51811 0.48651 0.63398 0.04928 -0.19254 -0.16764
C7 0.39762 0.51957 0.45670 0.12627 0.30686 0.07536
O8 0.53016 1.18321 0.51379 -0.34186 0.48737 -0.29221

loop_
_atom_site_label
_atom_site_fract_x
_atom_site_fract_y
_atom_site_fract_z
_atom_site_U_iso_or_equiv
C1 0.13140 0.41700 0.39850 ?
C2 0.05070 0.27100 0.34060 ?
C3 0.02770 0.13900 0.17420 ?
C4 0.08500 0.15500 0.06160 ?
C5 0.16620 0.29600 0.12150 ?
C6 0.18940 0.42700 0.28940 ?
C7 0.06050 0.01400 -0.11570 ?
O8 0.11090 0.02300 -0.21190 ?
H1 0.14500 0.51400 0.51900 0.04433
H2 0.00700 0.24500 0.41600 0.04433
H5 0.20700 0.32300 0.03600 0.04433
H6 0.24600 0.56500 0.33700 0.04433

loop_
_cod_related_entry_id
_cod_related_entry_database
_cod_related_entry_code
1 AMCSD 0009309
